data_4110026
loop_
_publ_author_name
'Michael R. Luzung'
'Pablo Maule\'on'
'F. Dean Toste'

_publ_section_title
;
 Gold(I)-Catalyzed [2 + 2]-Cycloaddition of Allenenes
;
_journal_name_full 'Journal of the American Chemical Society'
_journal_page_first 12402
_journal_page_last 12403
_journal_paper_doi 10.1021/ja075412n
_journal_volume 129
_journal_year 2007
_chemical_formula_moiety 'C17 H22 O4 '
_chemical_formula_sum 'C17 H22 O4'
_chemical_formula_weight 290.36
_space_group_IT_number 14
_symmetry_cell_setting monoclinic
_symmetry_Int_Tables_number 14
_symmetry_space_group_name_Hall '-P 2yn'
_symmetry_space_group_name_H-M 'P 1 21/n 1'
_audit_creation_date 'Mon May 14 16:47:12 2007'
_audit_creation_method 'by teXsan'
_cell_angle_alpha 90
_cell_angle_beta 90.625(3)
_cell_angle_gamma 90
_cell_formula_units_Z 4
_cell_length_a 5.841(1)
_cell_length_b 13.469(3)
_cell_length_c 20.984(5)
_cell_measurement_reflns_used 1724
_cell_measurement_temperature 138.2
_cell_measurement_theta_max 25.5
_cell_measurement_theta_min 3.5
_cell_volume 1650.8(6)
_computing_cell_refinement 'Bruker-AXS SAINT v6.40'
_computing_data_collection 'Bruker-AXS SMART v5.054'
_computing_data_reduction 'Bruker-AXS SAINT v6.40'
_computing_publication_material teXsan
_computing_structure_refinement teXsan
_computing_structure_solution SIR97
_diffrn_measured_fraction_theta_full 0.9416
_diffrn_measured_fraction_theta_max 0.9416
_diffrn_measurement_device_type 'Bruker SMART 1000'
_diffrn_measurement_method \w-scans
_diffrn_radiation_type 'Mo K\a'
_diffrn_radiation_wavelength 0.7107
_diffrn_reflns_av_R_equivalents 0.025
_diffrn_reflns_limit_h_max 7
_diffrn_reflns_limit_h_min 0
_diffrn_reflns_limit_k_max 16
_diffrn_reflns_limit_k_min 0
_diffrn_reflns_limit_l_max 25
_diffrn_reflns_limit_l_min -24
_diffrn_reflns_number 7847
_diffrn_reflns_theta_full 26.41
_diffrn_reflns_theta_max 26.41
_diffrn_standards_decay_% 0
_diffrn_standards_interval_count 0
_diffrn_standards_interval_time 0
_diffrn_standards_number 0
_exptl_absorpt_coefficient_mu 0.082
_exptl_absorpt_correction_T_max 0.987
_exptl_absorpt_correction_T_min 0.878
_exptl_absorpt_correction_type empirical
_exptl_absorpt_process_details 'Blessing, 1995'
_exptl_crystal_colour colorless
_exptl_crystal_density_diffrn 1.168
_exptl_crystal_description columnar
_exptl_crystal_F_000 624.00
_exptl_crystal_size_max 0.210
_exptl_crystal_size_mid 0.180
_exptl_crystal_size_min 0.160
_refine_diff_density_max 0.18
_refine_diff_density_min -0.14
_refine_ls_extinction_method none
_refine_ls_goodness_of_fit_ref 1.796
_refine_ls_hydrogen_treatment constr
_refine_ls_number_parameters 208
_refine_ls_number_reflns 1975
_refine_ls_R_factor_all 0.0757
_refine_ls_R_factor_gt 0.0394
_refine_ls_shift/su_max 0.0023
_refine_ls_structure_factor_coef F
_refine_ls_weighting_details 'w = 1/[\s^2^(Fo) + 0.00022|Fo|^2^]'
_refine_ls_weighting_scheme calc
_refine_ls_wR_factor_all 0.0486
_refine_ls_wR_factor_ref 0.0435
_reflns_number_gt 1975
_reflns_number_total 3194
_reflns_threshold_expression F^2^>3.0\s(F^2^)
_cod_data_source_file ja075412nsi20070720_040534.cif
_cod_data_source_block David_Wang_5:4_fused
_cod_original_cell_volume 1650.7(6)
_cod_original_sg_symbol_H-M 'P 21/n '
_cod_original_formula_sum 'C17 H22 O4 '
_cod_database_code 4110026

loop_
_symmetry_equiv_pos_as_xyz
x,y,z
1/2-x,1/2+y,1/2-z
-x,-y,-z
1/2+x,1/2-y,1/2+z

loop_
_atom_site_label
_atom_site_type_symbol
_atom_site_fract_x
_atom_site_fract_y
_atom_site_fract_z
_atom_site_U_iso_or_equiv
_atom_site_adp_type
_atom_site_occupancy
_atom_site_calc_flag
O1 O -0.0771(2) 0.3070(1) 0.41083(7) 0.0307(4) Uani 1.00 d
O2 O 0.2046(2) 0.3566(1) 0.34620(6) 0.0322(4) Uani 1.00 d
O3 O 0.2831(3) 0.1144(1) 0.26527(7) 0.0398(5) Uani 1.00 d
O4 O -0.0590(2) 0.1857(1) 0.27950(7) 0.0377(5) Uani 1.00 d
C1 C 0.1431(3) 0.1873(1) 0.52257(9) 0.0251(6) Uani 1.00 d
C2 C 0.2078(3) 0.1044(1) 0.47337(9) 0.0268(6) Uani 1.00 d
C3 C 0.0758(3) 0.1049(1) 0.41039(9) 0.0265(6) Uani 1.00 d
C4 C 0.1892(3) 0.1848(1) 0.36826(9) 0.0237(5) Uani 1.00 d
C5 C 0.4437(3) 0.1790(1) 0.38833(10) 0.0277(6) Uani 1.00 d
C6 C 0.4389(3) 0.1584(1) 0.45968(9) 0.0263(6) Uani 1.00 d
C7 C 0.3600(3) 0.2426(1) 0.50204(9) 0.0259(6) Uani 1.00 d
C8 C 0.4335(4) 0.3339(2) 0.51152(10) 0.0325(6) Uani 1.00 d
C9 C 0.3099(4) 0.4098(2) 0.5502(1) 0.0454(8) Uani 1.00 d
C10 C 0.1313(3) 0.1565(1) 0.59136(9) 0.0244(6) Uani 1.00 d
C11 C -0.0616(3) 0.1789(1) 0.62701(10) 0.0298(6) Uani 1.00 d
C12 C -0.0758(4) 0.1518(2) 0.6907(1) 0.0347(7) Uani 1.00 d
C13 C 0.1027(4) 0.1018(2) 0.71959(10) 0.0356(7) Uani 1.00 d
C14 C 0.2961(4) 0.0776(2) 0.6850(1) 0.0337(7) Uani 1.00 d
C15 C 0.3083(4) 0.1049(2) 0.62158(10) 0.0293(6) Uani 1.00 d
C16 C 0.0876(3) 0.2880(2) 0.37906(9) 0.0255(6) Uani 1.00 d
C17 C 0.1217(4) 0.4567(2) 0.3524(1) 0.0422(7) Uani 1.00 d
C18 C 0.1514(4) 0.1581(1) 0.29846(9) 0.0271(6) Uani 1.00 d
C19 C -0.1262(4) 0.1590(2) 0.2156(1) 0.0419(7) Uani 1.00 d
H1 H 0.0087 0.2219 0.5096 0.0301 Uiso 1.00 calc
H2 H 0.2255 0.0403 0.4917 0.0321 Uiso 1.00 calc
H3 H 0.0850 0.0417 0.3905 0.0318 Uiso 1.00 calc
H4 H -0.0803 0.1212 0.4173 0.0318 Uiso 1.00 calc
H5 H 0.5188 0.1267 0.3664 0.0332 Uiso 1.00 calc
H6 H 0.5193 0.2400 0.3799 0.0332 Uiso 1.00 calc
H7 H 0.5702 0.1243 0.4754 0.0315 Uiso 1.00 calc
H8 H 0.5740 0.3528 0.4926 0.0390 Uiso 1.00 calc
H9 H 0.1890 0.3787 0.5726 0.0545 Uiso 1.00 calc
H10 H 0.4135 0.4394 0.5798 0.0545 Uiso 1.00 calc
H11 H 0.2485 0.4594 0.5228 0.0545 Uiso 1.00 calc
H12 H -0.1857 0.2133 0.6074 0.0357 Uiso 1.00 calc
H13 H -0.2087 0.1678 0.7143 0.0417 Uiso 1.00 calc
H14 H 0.0935 0.0837 0.7633 0.0428 Uiso 1.00 calc
H15 H 0.4191 0.0426 0.7047 0.0405 Uiso 1.00 calc
H16 H 0.4407 0.0881 0.5980 0.0352 Uiso 1.00 calc
H17 H 0.1551 0.4805 0.3942 0.0506 Uiso 1.00 calc
H18 H 0.1945 0.4980 0.3220 0.0506 Uiso 1.00 calc
H19 H -0.0391 0.4578 0.3453 0.0506 Uiso 1.00 calc
H20 H -0.0938 0.0907 0.2087 0.0503 Uiso 1.00 calc
H21 H -0.2857 0.1703 0.2100 0.0503 Uiso 1.00 calc
H22 H -0.0436 0.1982 0.1861 0.0503 Uiso 1.00 calc

loop_
_atom_site_aniso_label
_atom_site_aniso_U_11
_atom_site_aniso_U_22
_atom_site_aniso_U_33
_atom_site_aniso_U_12
_atom_site_aniso_U_13
_atom_site_aniso_U_23
O1 0.0262(8) 0.0337(9) 0.0325(9) 0.0042(7) 0.0049(7) 0.0010(7)
O2 0.0381(9) 0.0259(8) 0.0327(9) 0.0003(7) 0.0086(7) 0.0049(7)
O3 0.0374(10) 0.049(1) 0.0329(9) 0.0078(8) 0.0041(7) -0.0126(8)
O4 0.0380(10) 0.0442(9) 0.0308(9) 0.0108(7) -0.0100(7) -0.0091(7)
C1 0.025(1) 0.024(1) 0.026(1) 0.0019(9) -0.0008(9) 0.0000(9)
C2 0.029(1) 0.024(1) 0.027(1) 0.0008(9) -0.0006(9) 0.0013(9)
C3 0.027(1) 0.024(1) 0.029(1) -0.0004(9) 0.0001(9) -0.0028(9)
C4 0.023(1) 0.024(1) 0.024(1) 0.0002(9) 0.0032(8) -0.0003(9)
C5 0.024(1) 0.029(1) 0.029(1) 0.0018(9) 0.0024(9) -0.0019(10)
C6 0.021(1) 0.030(1) 0.028(1) 0.0042(9) -0.0012(9) 0.0008(10)
C7 0.025(1) 0.030(1) 0.023(1) 0.0004(9) -0.0012(9) 0.0021(9)
C8 0.037(1) 0.032(1) 0.029(1) -0.006(1) 0.0022(10) 0.001(1)
C9 0.064(2) 0.033(1) 0.039(1) -0.005(1) 0.006(1) -0.003(1)
C10 0.025(1) 0.022(1) 0.026(1) -0.0045(9) -0.0015(9) -0.0011(9)
C11 0.027(1) 0.029(1) 0.033(1) -0.0001(9) 0.0011(10) -0.0008(10)
C12 0.035(1) 0.037(1) 0.032(1) -0.003(1) 0.007(1) -0.003(1)
C13 0.053(2) 0.030(1) 0.024(1) -0.005(1) 0.001(1) 0.0014(10)
C14 0.040(1) 0.029(1) 0.032(1) -0.000(1) -0.008(1) 0.0036(10)
C15 0.029(1) 0.030(1) 0.029(1) -0.0010(10) 0.0013(10) -0.0005(10)
C16 0.023(1) 0.032(1) 0.022(1) -0.0021(10) -0.0037(9) -0.0002(9)
C17 0.056(2) 0.025(1) 0.045(1) 0.003(1) 0.005(1) 0.005(1)
C18 0.030(1) 0.024(1) 0.027(1) -0.0010(10) 0.0001(10) 0.0027(10)
C19 0.053(2) 0.041(1) 0.032(1) 0.005(1) -0.014(1) -0.005(1)

loop_
_atom_type_symbol
_atom_type_description
_atom_type_scat_dispersion_real
_atom_type_scat_dispersion_imag
_atom_type_scat_source
C C 0.003 0.002
;International Tables for Crystallography
(1992, Vol. C, Tables 4.2.6.8 and 6.1.1.1)
;
O O 0.011 0.006
;International Tables for Crystallography
(1992, Vol. C, Tables 4.2.6.8 and 6.1.1.1)
;
H H 0.000 0.000
;International Tables for Crystallography
(1992, Vol. C, Table 6.1.1.2)
;

loop_
_geom_angle_atom_site_label_1
_geom_angle_atom_site_label_2
_geom_angle_atom_site_label_3
_geom_angle
_geom_angle_publ_flag
C16 O2 C17 115.1(2) ?
C18 O4 C19 116.6(2) ?
C2 C1 C7 87.4(1) ?
C2 C1 C10 116.6(2) ?
C7 C1 C10 116.7(2) ?
C1 C2 C3 116.3(2) ?
C1 C2 C6 90.2(1) ?
C3 C2 C6 105.6(2) ?
C2 C3 C4 106.5(2) ?
C3 C4 C5 103.1(2) ?
C3 C4 C16 112.2(2) ?
C3 C4 C18 109.1(2) ?
C5 C4 C16 112.3(2) ?
C5 C4 C18 112.3(2) ?
C16 C4 C18 107.7(2) ?
C4 C5 C6 104.4(2) ?
C2 C6 C5 106.9(2) ?
C2 C6 C7 88.4(1) ?
C5 C6 C7 116.7(2) ?
C1 C7 C6 93.4(2) ?
C1 C7 C8 132.8(2) ?
C6 C7 C8 133.4(2) ?
C7 C8 C9 124.1(2) ?
C1 C10 C11 120.1(2) ?
C1 C10 C15 122.2(2) ?
C11 C10 C15 117.7(2) ?
C10 C11 C12 121.2(2) ?
C11 C12 C13 120.0(2) ?
C12 C13 C14 120.1(2) ?
C13 C14 C15 119.4(2) ?
C10 C15 C14 121.7(2) ?
O1 C16 O2 123.5(2) ?
O1 C16 C4 126.1(2) ?
O2 C16 C4 110.4(2) ?
O3 C18 O4 123.8(2) ?
O3 C18 C4 126.0(2) ?
O4 C18 C4 110.1(2) ?
C2 C1 H1 111.355 no
C7 C1 H1 111.355 no
C10 C1 H1 111.355 no
C1 C2 H2 114.017 no
C3 C2 H2 114.015 no
C6 C2 H2 114.018 no
C2 C3 H3 110.218 no
C2 C3 H4 110.217 no
C4 C3 H3 110.219 no
C4 C3 H4 110.220 no
H3 C3 H4 109.458 no
C4 C5 H5 110.714 no
C4 C5 H6 110.714 no
C6 C5 H5 110.716 no
C6 C5 H6 110.714 no
H5 C5 H6 109.461 no
C2 C6 H7 114.001 no
C5 C6 H7 113.999 no
C7 C6 H7 114.002 no
C7 C8 H8 117.928 no
C9 C8 H8 117.925 no
C8 C9 H9 109.472 no
C8 C9 H10 109.477 no
C8 C9 H11 109.473 no
H9 C9 H10 109.470 no
H9 C9 H11 109.466 no
H10 C9 H11 109.469 no
C10 C11 H12 119.417 no
C12 C11 H12 119.417 no
C11 C12 H13 120.022 no
C13 C12 H13 120.022 no
C12 C13 H14 119.945 no
C14 C13 H14 119.940 no
C13 C14 H15 120.307 no
C15 C14 H15 120.306 no
C10 C15 H16 119.155 no
C14 C15 H16 119.154 no
O2 C17 H17 109.471 no
O2 C17 H18 109.476 no
O2 C17 H19 109.473 no
H17 C17 H18 109.470 no
H17 C17 H19 109.466 no
H18 C17 H19 109.472 no
O4 C19 H20 109.474 no
O4 C19 H21 109.473 no
O4 C19 H22 109.474 no
H20 C19 H21 109.469 no
H20 C19 H22 109.470 no
H21 C19 H22 109.468 no

loop_
_geom_bond_atom_site_label_1
_geom_bond_atom_site_label_2
_geom_bond_distance
_geom_bond_publ_flag
O1 C16 1.204(2) yes
O2 C16 1.344(2) yes
O2 C17 1.439(3) yes
O3 C18 1.198(2) yes
O4 C18 1.340(2) yes
O4 C19 1.438(3) yes
C1 C2 1.571(3) yes
C1 C7 1.535(3) yes
C1 C10 1.505(3) yes
C2 C3 1.523(3) yes
C2 C6 1.563(3) yes
C3 C4 1.546(3) yes
C4 C5 1.543(3) yes
C4 C16 1.530(3) yes
C4 C18 1.522(3) yes
C5 C6 1.523(3) yes
C6 C7 1.516(3) yes
C7 C8 1.317(3) yes
C8 C9 1.495(3) yes
C10 C11 1.392(3) yes
C10 C15 1.392(3) yes
C11 C12 1.388(3) yes
C12 C13 1.377(3) yes
C13 C14 1.388(3) yes
C14 C15 1.384(3) yes
C1 H1 0.950 no
C2 H2 0.950 no
C3 H3 0.950 no
C3 H4 0.950 no
C5 H5 0.950 no
C5 H6 0.950 no
C6 H7 0.950 no
C8 H8 0.950 no
C9 H9 0.950 no
C9 H10 0.950 no
C9 H11 0.950 no
C11 H12 0.950 no
C12 H13 0.950 no
C13 H14 0.950 no
C14 H15 0.950 no
C15 H16 0.950 no
C17 H17 0.950 no
C17 H18 0.950 no
C17 H19 0.950 no
C19 H20 0.950 no
C19 H21 0.950 no
C19 H22 0.950 no

loop_
_geom_contact_atom_site_label_1
_geom_contact_atom_site_label_2
_geom_contact_distance
_geom_contact_site_symmetry_2
O1 C5 3.317(3) 1_455
O1 C8 3.591(3) 1_455
O2 C12 3.521(2) 4_554
O2 C13 3.594(3) 4_554
O3 C17 3.309(3) 2_545
C13 C19 3.592(3) 4_555

loop_
_geom_torsion_atom_site_label_1
_geom_torsion_atom_site_label_2
_geom_torsion_atom_site_label_3
_geom_torsion_atom_site_label_4
_geom_torsion
_geom_torsion_site_symmetry_1
_geom_torsion_site_symmetry_2
_geom_torsion_site_symmetry_3
_geom_torsion_site_symmetry_4
_geom_torsion_publ_flag
O1 C16 O2 C17 1.1(3) 1_555 1_555 1_555 1_555 yes
O1 C16 C4 C3 -7.6(3) 1_555 1_555 1_555 1_555 yes
O1 C16 C4 C5 -123.2(2) 1_555 1_555 1_555 1_555 yes
O1 C16 C4 C18 112.6(2) 1_555 1_555 1_555 1_555 yes
O2 C16 C4 C3 174.2(2) 1_555 1_555 1_555 1_555 yes
O2 C16 C4 C5 58.6(2) 1_555 1_555 1_555 1_555 yes
O2 C16 C4 C18 -65.7(2) 1_555 1_555 1_555 1_555 yes
O3 C18 O4 C19 0.9(3) 1_555 1_555 1_555 1_555 yes
O3 C18 C4 C3 -96.0(2) 1_555 1_555 1_555 1_555 yes
O3 C18 C4 C5 17.7(3) 1_555 1_555 1_555 1_555 yes
O3 C18 C4 C16 141.9(2) 1_555 1_555 1_555 1_555 yes
O4 C18 C4 C3 80.5(2) 1_555 1_555 1_555 1_555 yes
O4 C18 C4 C5 -165.8(2) 1_555 1_555 1_555 1_555 yes
O4 C18 C4 C16 -41.6(2) 1_555 1_555 1_555 1_555 yes
C1 C2 C3 C4 80.8(2) 1_555 1_555 1_555 1_555 yes
C1 C2 C6 C5 -123.1(2) 1_555 1_555 1_555 1_555 yes
C1 C2 C6 C7 -5.7(1) 1_555 1_555 1_555 1_555 yes
C1 C7 C6 C2 5.8(1) 1_555 1_555 1_555 1_555 yes
C1 C7 C6 C5 113.9(2) 1_555 1_555 1_555 1_555 yes
C1 C7 C8 C9 2.2(4) 1_555 1_555 1_555 1_555 yes
C1 C10 C11 C12 -179.5(2) 1_555 1_555 1_555 1_555 yes
C1 C10 C15 C14 179.5(2) 1_555 1_555 1_555 1_555 yes
C2 C1 C7 C6 -5.8(1) 1_555 1_555 1_555 1_555 yes
C2 C1 C7 C8 166.7(2) 1_555 1_555 1_555 1_555 yes
C2 C1 C10 C11 -128.8(2) 1_555 1_555 1_555 1_555 yes
C2 C1 C10 C15 50.9(3) 1_555 1_555 1_555 1_555 yes
C2 C3 C4 C5 33.5(2) 1_555 1_555 1_555 1_555 yes
C2 C3 C4 C16 -87.6(2) 1_555 1_555 1_555 1_555 yes
C2 C3 C4 C18 153.1(2) 1_555 1_555 1_555 1_555 yes
C2 C6 C5 C4 26.3(2) 1_555 1_555 1_555 1_555 yes
C2 C6 C7 C8 -166.6(2) 1_555 1_555 1_555 1_555 yes
C3 C2 C1 C7 -102.0(2) 1_555 1_555 1_555 1_555 yes
C3 C2 C1 C10 139.3(2) 1_555 1_555 1_555 1_555 yes
C3 C2 C6 C5 -5.6(2) 1_555 1_555 1_555 1_555 yes
C3 C2 C6 C7 111.8(2) 1_555 1_555 1_555 1_555 yes
C3 C4 C5 C6 -36.5(2) 1_555 1_555 1_555 1_555 yes
C4 C3 C2 C6 -17.4(2) 1_555 1_555 1_555 1_555 yes
C4 C5 C6 C7 -70.5(2) 1_555 1_555 1_555 1_555 yes
C4 C16 O2 C17 179.4(2) 1_555 1_555 1_555 1_555 yes
C4 C18 O4 C19 -175.7(2) 1_555 1_555 1_555 1_555 yes
C5 C6 C7 C8 -58.5(3) 1_555 1_555 1_555 1_555 yes
C6 C2 C1 C7 5.6(1) 1_555 1_555 1_555 1_555 yes
C6 C2 C1 C10 -113.2(2) 1_555 1_555 1_555 1_555 yes
C6 C5 C4 C16 84.5(2) 1_555 1_555 1_555 1_555 yes
C6 C5 C4 C18 -153.9(2) 1_555 1_555 1_555 1_555 yes
C6 C7 C1 C10 112.9(2) 1_555 1_555 1_555 1_555 yes
C6 C7 C8 C9 171.8(2) 1_555 1_555 1_555 1_555 yes
C7 C1 C10 C11 129.9(2) 1_555 1_555 1_555 1_555 yes
C7 C1 C10 C15 -50.4(3) 1_555 1_555 1_555 1_555 yes
C8 C7 C1 C10 -74.6(3) 1_555 1_555 1_555 1_555 yes
C10 C11 C12 C13 -0.1(3) 1_555 1_555 1_555 1_555 yes
C10 C15 C14 C13 0.2(3) 1_555 1_555 1_555 1_555 yes
C11 C10 C15 C14 -0.8(3) 1_555 1_555 1_555 1_555 yes
C11 C12 C13 C14 -0.5(3) 1_555 1_555 1_555 1_555 yes
C12 C11 C10 C15 0.8(3) 1_555 1_555 1_555 1_555 yes
C12 C13 C14 C15 0.5(3) 1_555 1_555 1_555 1_555 yes
